data_7135585
loop_
_publ_author_name
'Zhang, Xiang-Ming'
'Fu, Jiang-Hong'
'Zhao, Pan-Pan'
'Chen, Shumei'
'Zhang, Hai-Xia'
'Zhang, Jian'

_publ_section_title
;
 Synthesis of hybrid nickel boron-oxo clusters for photocatalytic
 CO<sub>2</sub> reduction.
;
_journal_issue 26
_journal_name_full 'Chemical communications (Cambridge, England)'
_journal_page_first 6904
_journal_page_last 6908
_journal_paper_doi 10.1039/d5cc07399e
_journal_volume 62
_journal_year 2026
_chemical_formula_moiety 'C32 H32 B2 N12 Ni O2'
_chemical_formula_sum 'C32 H32 B2 N12 Ni O2'
_chemical_formula_weight 697.02
_space_group_crystal_system monoclinic
_space_group_IT_number 14
_space_group_name_Hall '-P 2yn'
_space_group_name_H-M_alt 'P 1 21/n 1'
_atom_sites_solution_hydrogens geom
_atom_sites_solution_primary dual
_audit_creation_date 2025-12-09
_audit_creation_method
;
Olex2 1.3
(compiled 2020.11.12 svn.r5f609507 for OlexSys, GUI svn.r6408)
;
_audit_update_record
;
2025-12-11 deposited with the CCDC.	2026-03-09 downloaded from the CCDC.
;
_cell_angle_alpha 90
_cell_angle_beta 109.013(4)
_cell_angle_gamma 90
_cell_formula_units_Z 2
_cell_length_a 11.6960(5)
_cell_length_b 8.6183(3)
_cell_length_c 16.3091(7)
_cell_measurement_reflns_used 9592
_cell_measurement_temperature 100.0(3)
_cell_measurement_theta_max 30.0530
_cell_measurement_theta_min 2.3450
_cell_volume 1554.27(11)
_computing_cell_refinement 'CrysAlisPro 1.171.43.101a (Rigaku OD, 2023)'
_computing_data_collection 'CrysAlisPro 1.171.43.101a (Rigaku OD, 2023)'
_computing_data_reduction 'CrysAlisPro 1.171.43.101a (Rigaku OD, 2023)'
_computing_molecular_graphics 'Olex2 1.3 (Dolomanov et al., 2009)'
_computing_publication_material 'Olex2 1.3 (Dolomanov et al., 2009)'
_computing_structure_refinement 'SHELXL 2018/3 (Sheldrick, 2015)'
_computing_structure_solution 'SHELXT 2014/5 (Sheldrick, 2014)'
_diffrn_ambient_environment N~2~
_diffrn_ambient_temperature 100.0(3)
_diffrn_detector 'Hybrid Pixel Array Detector'
_diffrn_detector_area_resol_mean 10.0000
_diffrn_detector_type HyPix
_diffrn_measured_fraction_theta_full 1.000
_diffrn_measured_fraction_theta_max 0.823
_diffrn_measurement_details
;
List of Runs (angles in degrees, time in seconds):

  # Type    Start    End  Width  t~exp~   \w     \q     \k     \f   Frames
#--------------------------------------------------------------------------
  1  \w    -18.00  37.00   0.50    1.29    --    5.25 -99.00  60.00  110
  2  \w    -16.00  28.00   0.50    1.29    --   -4.94 -99.00 -90.00   88
  3  \w    -15.00  26.00   0.50    1.29    --   -4.94 -99.00-180.00   82
  4  \w    -35.00  -8.00   0.50    1.29    --   -4.94 -48.00-109.00   54
  5  \w    -78.00   6.00   0.50    1.29    --   -4.94 -38.00  30.00  168
  6  \w     -6.00  22.00   0.50    1.29    --   -4.94  48.00  38.00   56
;
_diffrn_measurement_device 'four-circle diffractometer'
_diffrn_measurement_device_type 'XtaLAB Synergy R, HyPix'
_diffrn_measurement_method '\w scans'
_diffrn_orient_matrix_type 'CrysAlisPro convention (1999,Acta A55,543-557)'
_diffrn_orient_matrix_UB_11 0.0334747000
_diffrn_orient_matrix_UB_12 0.0395305000
_diffrn_orient_matrix_UB_13 -0.0228467000
_diffrn_orient_matrix_UB_21 0.0546144000
_diffrn_orient_matrix_UB_22 -0.0281610000
_diffrn_orient_matrix_UB_23 0.0300058000
_diffrn_orient_matrix_UB_31 -0.0032697000
_diffrn_orient_matrix_UB_32 -0.0664490000
_diffrn_orient_matrix_UB_33 -0.0263455000
_diffrn_radiation_monochromator mirror
_diffrn_radiation_probe x-ray
_diffrn_radiation_type 'Mo K\a'
_diffrn_radiation_wavelength 0.71073
_diffrn_reflns_av_R_equivalents 0.0766
_diffrn_reflns_av_unetI/netI 0.0646
_diffrn_reflns_Laue_measured_fraction_full 1.000
_diffrn_reflns_Laue_measured_fraction_max 0.823
_diffrn_reflns_limit_h_max 15
_diffrn_reflns_limit_h_min -14
_diffrn_reflns_limit_k_max 12
_diffrn_reflns_limit_k_min -9
_diffrn_reflns_limit_l_max 23
_diffrn_reflns_limit_l_min -22
_diffrn_reflns_number 14773
_diffrn_reflns_point_group_measured_fraction_full 1.000
_diffrn_reflns_point_group_measured_fraction_max 0.823
_diffrn_reflns_theta_full 25.242
_diffrn_reflns_theta_max 30.722
_diffrn_reflns_theta_min 1.884
_diffrn_source 'micro-focus sealed X-ray tube'
_diffrn_source_type 'Mova (Mo) X-ray Source'
_exptl_absorpt_coefficient_mu 0.678
_exptl_absorpt_correction_T_max 1.00000
_exptl_absorpt_correction_T_min 0.89444
_exptl_absorpt_correction_type multi-scan
_exptl_absorpt_process_details
;
CrysAlisPro 1.171.43.101a (Rigaku Oxford Diffraction, 2023)
Empirical absorption correction using spherical harmonics,
implemented in SCALE3 ABSPACK scaling algorithm.
;
_exptl_crystal_colour blue
_exptl_crystal_colour_primary blue
_exptl_crystal_density_diffrn 1.489
_exptl_crystal_description block
_exptl_crystal_F_000 724
_refine_diff_density_max 0.717
_refine_diff_density_min -0.838
_refine_diff_density_rms 0.132
_refine_ls_extinction_method none
_refine_ls_goodness_of_fit_ref 1.137
_refine_ls_hydrogen_treatment constr
_refine_ls_matrix_type full
_refine_ls_number_parameters 224
_refine_ls_number_reflns 3977
_refine_ls_number_restraints 0
_refine_ls_restrained_S_all 1.137
_refine_ls_R_factor_all 0.1269
_refine_ls_R_factor_gt 0.1191
_refine_ls_shift/su_max 0.000
_refine_ls_shift/su_mean 0.000
_refine_ls_structure_factor_coef Fsqd
_refine_ls_weighting_details 'w=1/[\s^2^(Fo^2^)+(0.0001P)^2^+22.6951P] where P=(Fo^2^+2Fc^2^)/3'
_refine_ls_weighting_scheme calc
_refine_ls_wR_factor_gt 0.2796
_refine_ls_wR_factor_ref 0.2831
_reflns_Friedel_coverage 0.000
_reflns_number_gt 3512
_reflns_number_total 3977
_reflns_threshold_expression 'I > 2\s(I)'
_cod_data_source_file d5cc07399e2.cif
_cod_data_source_block 6-22-17-zipian_auto
_cod_depositor_comments 'Adding full bibliography for 7135585--7135587.cif.'
_cod_original_cell_volume 1554.26(11)
_cod_database_code 7135585
_shelx_shelxl_version_number 2018/3
_chemical_oxdiff_formula 'C N B O Ni'
_shelx_space_group_comment
;
The symmetry employed for this shelxl refinement is uniquely defined
by the following loop, which should always be used as a source of
symmetry information in preference to the above space-group names.
They are only intended as comments.
;
_reflns_odcompleteness_completeness 99.97
_reflns_odcompleteness_iscentric 1
_reflns_odcompleteness_theta 26.32
_olex2_refinement_description
;
1. Fixed Uiso
 At 1.2 times of:
  All C(H) groups
 At 1.5 times of:
  All C(H,H,H) groups
2.a Aromatic/amide H refined with riding coordinates:
 C12(H12), C22(H22), C11(H11), C20(H20), C21(H21), C17(H17), C6(H6), C10(H10),
 C3(H3), C7(H7), C16(H16), C4(H4), C15(H15)
2.b Idealised Me refined as rotating group:
 C25(H25A,H25B,H25C)
;
_olex2_submission_special_instructions 'No special instructions were received'
_oxdiff_exptl_absorpt_empirical_details
;
Empirical correction (ABSPACK) includes:
- Absorption correction using spherical harmonics
- Frame scaling
;
_oxdiff_exptl_absorpt_empirical_full_max 1.233
_oxdiff_exptl_absorpt_empirical_full_min 0.732

loop_
_space_group_symop_operation_xyz
'x, y, z'
'-x+1/2, y+1/2, -z+1/2'
'-x, -y, -z'
'x-1/2, -y-1/2, z-1/2'

loop_
_atom_site_label
_atom_site_type_symbol
_atom_site_fract_x
_atom_site_fract_y
_atom_site_fract_z
_atom_site_U_iso_or_equiv
_atom_site_adp_type
_atom_site_occupancy
_atom_site_site_symmetry_order
_atom_site_calc_flag
_atom_site_refinement_flags_posn
_atom_site_refinement_flags_adp
_atom_site_refinement_flags_occupancy
_atom_site_disorder_assembly
_atom_site_disorder_group
Ni1 Ni 0.000000 0.500000 0.500000 0.0264(3) Uani 1 2 d S . P . .
N9 N 0.2642(4) 0.5437(5) 0.5329(3) 0.0187(10) Uani 1 1 d . . . . .
N14 N 0.1447(5) 0.7904(6) 0.4919(3) 0.0216(10) Uani 1 1 d . . . . .
N13 N 0.1694(5) 0.4458(7) 0.4953(4) 0.0268(12) Uani 1 1 d . . . . .
O24 O 0.7296(5) 0.9521(6) 0.7197(4) 0.0397(13) Uani 1 1 d . . . . .
N19 N 0.1827(5) 0.6823(7) 0.6396(4) 0.0263(12) Uani 1 1 d . . . . .
N18 N 0.0316(5) 0.7210(7) 0.4597(4) 0.0285(12) Uani 1 1 d . . . . .
N23 N 0.0868(5) 0.5834(7) 0.6262(4) 0.0274(12) Uani 1 1 d . . . . .
C2 C 0.3707(6) 0.7896(8) 0.6084(4) 0.0275(14) Uani 1 1 d . . . . .
C12 C 0.2153(6) 0.3261(7) 0.4669(5) 0.0282(14) Uani 1 1 d . . . . .
H12 H 0.169403 0.239361 0.438231 0.034 Uiso 1 1 calc R U . . .
C22 C 0.0523(6) 0.5931(9) 0.6957(5) 0.0318(15) Uani 1 1 d . . . . .
H22 H -0.012058 0.535455 0.704372 0.038 Uiso 1 1 calc R U . . .
C11 C 0.3386(6) 0.3417(8) 0.4837(5) 0.0281(14) Uani 1 1 d . . . . .
H11 H 0.391949 0.271534 0.469524 0.034 Uiso 1 1 calc R U . . .
C20 C 0.2052(6) 0.7545(9) 0.7166(4) 0.0289(14) Uani 1 1 d . . . . .
H20 H 0.266521 0.829749 0.740134 0.035 Uiso 1 1 calc R U . . .
C21 C 0.1249(7) 0.7013(9) 0.7550(5) 0.0347(16) Uani 1 1 d . . . . .
H21 H 0.119275 0.730644 0.809698 0.042 Uiso 1 1 calc R U . . .
C17 C -0.0385(6) 0.8186(8) 0.4043(4) 0.0280(14) Uani 1 1 d . . . . .
H17 H -0.121174 0.800506 0.372341 0.034 Uiso 1 1 calc R U . . .
C6 C 0.5749(6) 0.7648(8) 0.7196(5) 0.0352(16) Uani 1 1 d . . . . .
H6 H 0.628217 0.709123 0.766997 0.042 Uiso 1 1 calc R U . . .
C5 C 0.6153(6) 0.8932(9) 0.6879(5) 0.0328(15) Uani 1 1 d . . . . .
C10 C 0.3659(6) 0.4793(7) 0.5248(4) 0.0234(12) Uani 1 1 d . . . . .
H10 H 0.444240 0.524332 0.545082 0.028 Uiso 1 1 calc R U . . .
C25 C 0.8132(7) 0.8669(10) 0.7879(7) 0.055(3) Uani 1 1 d . . . . .
H25A H 0.813906 0.758236 0.770398 0.082 Uiso 1 1 calc R U . . .
H25B H 0.788994 0.872641 0.839999 0.082 Uiso 1 1 calc R U . . .
H25C H 0.894284 0.911179 0.800431 0.082 Uiso 1 1 calc R U . . .
C3 C 0.4184(7) 0.9168(10) 0.5805(5) 0.0408(19) Uani 1 1 d . . . . .
H3 H 0.367570 0.971227 0.531541 0.049 Uiso 1 1 calc R U . . .
B8 B 0.2430(6) 0.7073(8) 0.5678(5) 0.0209(13) Uani 1 1 d . . . . .
C7 C 0.4551(6) 0.7156(8) 0.6821(5) 0.0321(15) Uani 1 1 d . . . . .
H7 H 0.428397 0.628688 0.706791 0.039 Uiso 1 1 calc R U . . .
C16 C 0.0246(7) 0.9520(9) 0.3986(7) 0.055(3) Uani 1 1 d . . . . .
H16 H -0.005229 1.041270 0.364102 0.066 Uiso 1 1 calc R U . . .
C4 C 0.5364(7) 0.9724(11) 0.6189(6) 0.046(2) Uani 1 1 d . . . . .
H4 H 0.562076 1.063952 0.597491 0.055 Uiso 1 1 calc R U . . .
C15 C 0.1388(8) 0.9266(10) 0.4533(7) 0.060(3) Uani 1 1 d . . . . .
H15 H 0.204623 0.996477 0.462498 0.073 Uiso 1 1 calc R U . . .

loop_
_atom_site_aniso_label
_atom_site_aniso_U_11
_atom_site_aniso_U_22
_atom_site_aniso_U_33
_atom_site_aniso_U_23
_atom_site_aniso_U_13
_atom_site_aniso_U_12
Ni1 0.0176(5) 0.0300(6) 0.0309(6) 0.0073(5) 0.0067(4) -0.0055(5)
N9 0.017(2) 0.011(2) 0.028(2) -0.0007(18) 0.0065(19) 0.0005(17)
N14 0.021(2) 0.015(2) 0.027(2) -0.006(2) 0.005(2) 0.001(2)
N13 0.018(2) 0.024(3) 0.037(3) -0.004(2) 0.007(2) -0.006(2)
O24 0.029(3) 0.025(3) 0.057(3) -0.004(2) 0.003(2) -0.009(2)
N19 0.019(2) 0.031(3) 0.028(3) 0.000(2) 0.007(2) -0.003(2)
N18 0.022(2) 0.033(3) 0.030(3) 0.002(2) 0.007(2) -0.005(2)
N23 0.024(3) 0.028(3) 0.032(3) 0.003(2) 0.012(2) -0.003(2)
C2 0.028(3) 0.027(3) 0.031(3) -0.011(3) 0.015(3) -0.014(3)
C12 0.031(3) 0.011(3) 0.043(4) -0.006(3) 0.012(3) -0.005(2)
C22 0.027(3) 0.037(4) 0.033(3) 0.016(3) 0.012(3) 0.006(3)
C11 0.029(3) 0.016(3) 0.046(4) 0.001(3) 0.021(3) 0.002(3)
C20 0.025(3) 0.033(4) 0.025(3) -0.001(3) 0.003(2) 0.006(3)
C21 0.036(4) 0.041(4) 0.028(3) 0.011(3) 0.012(3) 0.013(3)
C17 0.024(3) 0.021(3) 0.035(3) -0.006(3) 0.003(3) -0.002(3)
C6 0.027(3) 0.024(3) 0.044(4) -0.004(3) -0.003(3) 0.000(3)
C5 0.027(3) 0.034(4) 0.037(4) -0.011(3) 0.009(3) -0.001(3)
C10 0.021(3) 0.015(3) 0.036(3) 0.005(2) 0.012(2) 0.002(2)
C25 0.031(4) 0.037(5) 0.075(6) -0.008(4) -0.011(4) -0.007(3)
C3 0.031(4) 0.047(5) 0.039(4) 0.018(4) 0.005(3) 0.000(3)
B8 0.018(3) 0.016(3) 0.027(3) -0.007(3) 0.004(2) -0.002(2)
C7 0.034(4) 0.016(3) 0.043(4) -0.003(3) 0.007(3) -0.001(3)
C16 0.034(4) 0.019(4) 0.089(7) 0.016(4) -0.012(4) -0.002(3)
C4 0.035(4) 0.055(6) 0.048(5) 0.010(4) 0.013(3) -0.014(4)
C15 0.032(4) 0.024(4) 0.100(8) 0.020(5) -0.015(4) -0.009(3)

loop_
_atom_type_symbol
_atom_type_description
_atom_type_scat_dispersion_real
_atom_type_scat_dispersion_imag
_atom_type_scat_source
C C 0.0033 0.0016 'International Tables Vol C Tables 4.2.6.8 and 6.1.1.4'
H H 0.0000 0.0000 'International Tables Vol C Tables 4.2.6.8 and 6.1.1.4'
B B 0.0013 0.0007 'International Tables Vol C Tables 4.2.6.8 and 6.1.1.4'
N N 0.0061 0.0033 'International Tables Vol C Tables 4.2.6.8 and 6.1.1.4'
Ni Ni 0.3393 1.1124 'International Tables Vol C Tables 4.2.6.8 and 6.1.1.4'
O O 0.0106 0.0060 'International Tables Vol C Tables 4.2.6.8 and 6.1.1.4'

loop_
_geom_angle_atom_site_label_1
_geom_angle_atom_site_label_2
_geom_angle_atom_site_label_3
_geom_angle
_geom_angle_site_symmetry_1
_geom_angle_site_symmetry_3
_geom_angle_publ_flag
N13 Ni1 N13 180.0 3_566 . ?
N13 Ni1 N18 85.7(2) . . ?
N13 Ni1 N18 94.3(2) . 3_566 ?
N13 Ni1 N18 94.3(2) 3_566 . ?
N13 Ni1 N18 85.7(2) 3_566 3_566 ?
N13 Ni1 N23 87.2(2) 3_566 3_566 ?
N13 Ni1 N23 92.8(2) 3_566 . ?
N13 Ni1 N23 92.8(2) . 3_566 ?
N13 Ni1 N23 87.2(2) . . ?
N18 Ni1 N18 180.0 . 3_566 ?
N18 Ni1 N23 94.7(2) . 3_566 ?
N18 Ni1 N23 85.3(2) 3_566 3_566 ?
N18 Ni1 N23 85.3(2) . . ?
N18 Ni1 N23 94.7(2) 3_566 . ?
N23 Ni1 N23 180.00(18) 3_566 . ?
N13 N9 B8 121.0(5) . . ?
C10 N9 N13 108.2(5) . . ?
C10 N9 B8 130.5(5) . . ?
N18 N14 B8 117.8(5) . . ?
C15 N14 N18 107.8(6) . . ?
C15 N14 B8 134.0(6) . . ?
N9 N13 Ni1 119.5(4) . . ?
C12 N13 Ni1 134.4(5) . . ?
C12 N13 N9 106.1(5) . . ?
C5 O24 C25 116.3(6) . . ?
N23 N19 B8 120.7(5) . . ?
C20 N19 N23 109.8(6) . . ?
C20 N19 B8 129.3(6) . . ?
N14 N18 Ni1 121.2(4) . . ?
C17 N18 Ni1 132.0(5) . . ?
C17 N18 N14 106.8(6) . . ?
N19 N23 Ni1 118.6(4) . . ?
C22 N23 Ni1 132.4(5) . . ?
C22 N23 N19 106.7(6) . . ?
C3 C2 B8 130.2(7) . . ?
C3 C2 C7 113.0(6) . . ?
C7 C2 B8 116.6(6) . . ?
N13 C12 H12 124.0 . . ?
N13 C12 C11 111.9(6) . . ?
C11 C12 H12 124.0 . . ?
N23 C22 H22 124.9 . . ?
N23 C22 C21 110.2(6) . . ?
C21 C22 H22 124.9 . . ?
C12 C11 H11 127.9 . . ?
C10 C11 C12 104.3(6) . . ?
C10 C11 H11 127.9 . . ?
N19 C20 H20 125.8 . . ?
N19 C20 C21 108.5(7) . . ?
C21 C20 H20 125.8 . . ?
C22 C21 H21 127.5 . . ?
C20 C21 C22 104.9(6) . . ?
C20 C21 H21 127.5 . . ?
N18 C17 H17 124.7 . . ?
N18 C17 C16 110.6(6) . . ?
C16 C17 H17 124.7 . . ?
C5 C6 H6 120.0 . . ?
C5 C6 C7 120.0(7) . . ?
C7 C6 H6 120.0 . . ?
O24 C5 C6 125.0(7) . . ?
O24 C5 C4 115.9(7) . . ?
C6 C5 C4 119.1(7) . . ?
N9 C10 H10 125.2 . . ?
C11 C10 N9 109.6(6) . . ?
C11 C10 H10 125.2 . . ?
O24 C25 H25A 109.5 . . ?
O24 C25 H25B 109.5 . . ?
O24 C25 H25C 109.5 . . ?
H25A C25 H25B 109.5 . . ?
H25A C25 H25C 109.5 . . ?
H25B C25 H25C 109.5 . . ?
C2 C3 H3 117.5 . . ?
C2 C3 C4 124.9(7) . . ?
C4 C3 H3 117.5 . . ?
N9 B8 C2 108.3(5) . . ?
N14 B8 N9 106.7(5) . . ?
N14 B8 N19 105.1(5) . . ?
N14 B8 C2 118.3(6) . . ?
N19 B8 N9 108.1(5) . . ?
N19 B8 C2 109.9(5) . . ?
C2 C7 H7 118.3 . . ?
C6 C7 C2 123.3(7) . . ?
C6 C7 H7 118.3 . . ?
C17 C16 H16 127.7 . . ?
C15 C16 C17 104.7(7) . . ?
C15 C16 H16 127.7 . . ?
C5 C4 C3 119.6(8) . . ?
C5 C4 H4 120.2 . . ?
C3 C4 H4 120.2 . . ?
N14 C15 C16 110.0(7) . . ?
N14 C15 H15 125.0 . . ?
C16 C15 H15 125.0 . . ?

loop_
_geom_bond_atom_site_label_1
_geom_bond_atom_site_label_2
_geom_bond_distance
_geom_bond_site_symmetry_2
_geom_bond_publ_flag
Ni1 N13 2.061(5) 3_566 ?
Ni1 N13 2.061(5) . ?
Ni1 N18 2.086(6) 3_566 ?
Ni1 N18 2.086(6) . ?
Ni1 N23 2.104(6) . ?
Ni1 N23 2.103(6) 3_566 ?
N9 N13 1.369(7) . ?
N9 C10 1.357(8) . ?
N9 B8 1.570(8) . ?
N14 N18 1.390(7) . ?
N14 B8 1.561(8) . ?
N14 C15 1.324(10) . ?
N13 C12 1.315(8) . ?
O24 C5 1.365(8) . ?
O24 C25 1.423(10) . ?
N19 N23 1.368(8) . ?
N19 C20 1.348(8) . ?
N19 B8 1.567(9) . ?
N18 C17 1.310(9) . ?
N23 C22 1.323(9) . ?
C2 C3 1.373(10) . ?
C2 B8 1.591(9) . ?
C2 C7 1.433(10) . ?
C12 H12 0.9500 . ?
C12 C11 1.384(9) . ?
C22 H22 0.9500 . ?
C22 C21 1.411(11) . ?
C11 H11 0.9500 . ?
C11 C10 1.348(9) . ?
C20 H20 0.9500 . ?
C20 C21 1.367(10) . ?
C21 H21 0.9500 . ?
C17 H17 0.9500 . ?
C17 C16 1.385(10) . ?
C6 H6 0.9500 . ?
C6 C5 1.368(11) . ?
C6 C7 1.400(10) . ?
C5 C4 1.381(11) . ?
C10 H10 0.9500 . ?
C25 H25A 0.9800 . ?
C25 H25B 0.9800 . ?
C25 H25C 0.9800 . ?
C3 H3 0.9500 . ?
C3 C4 1.401(11) . ?
C7 H7 0.9500 . ?
C16 H16 0.9500 . ?
C16 C15 1.361(11) . ?
C4 H4 0.9500 . ?
C15 H15 0.9500 . ?

loop_
_geom_torsion_atom_site_label_1
_geom_torsion_atom_site_label_2
_geom_torsion_atom_site_label_3
_geom_torsion_atom_site_label_4
_geom_torsion
_geom_torsion_site_symmetry_1
_geom_torsion_site_symmetry_2
_geom_torsion_site_symmetry_3
_geom_torsion_site_symmetry_4
_geom_torsion_publ_flag
Ni1 N13 C12 C11 -176.2(5) . . . . ?
Ni1 N18 C17 C16 -179.3(6) . . . . ?
Ni1 N23 C22 C21 -161.0(5) . . . . ?
N9 N13 C12 C11 -0.6(8) . . . . ?
N14 N18 C17 C16 -0.2(9) . . . . ?
N13 N9 C10 C11 -0.6(7) . . . . ?
N13 N9 B8 N14 -52.5(7) . . . . ?
N13 N9 B8 N19 60.2(7) . . . . ?
N13 N9 B8 C2 179.1(5) . . . . ?
N13 C12 C11 C10 0.2(8) . . . . ?
O24 C5 C4 C3 177.9(8) . . . . ?
N19 N23 C22 C21 0.9(8) . . . . ?
N19 C20 C21 C22 -0.4(8) . . . . ?
N18 N14 B8 N9 60.7(7) . . . . ?
N18 N14 B8 N19 -53.9(7) . . . . ?
N18 N14 B8 C2 -177.0(5) . . . . ?
N18 N14 C15 C16 1.9(12) . . . . ?
N18 C17 C16 C15 1.2(12) . . . . ?
N23 N19 C20 C21 1.0(8) . . . . ?
N23 N19 B8 N9 -47.0(7) . . . . ?
N23 N19 B8 N14 66.7(7) . . . . ?
N23 N19 B8 C2 -164.9(6) . . . . ?
N23 C22 C21 C20 -0.4(8) . . . . ?
C2 C3 C4 C5 2.8(14) . . . . ?
C12 C11 C10 N9 0.3(8) . . . . ?
C20 N19 N23 Ni1 163.7(4) . . . . ?
C20 N19 N23 C22 -1.2(8) . . . . ?
C20 N19 B8 N9 138.4(6) . . . . ?
C20 N19 B8 N14 -108.0(7) . . . . ?
C20 N19 B8 C2 20.4(9) . . . . ?
C17 C16 C15 N14 -1.9(13) . . . . ?
C6 C5 C4 C3 -2.4(13) . . . . ?
C5 C6 C7 C2 2.5(12) . . . . ?
C10 N9 N13 Ni1 177.1(4) . . . . ?
C10 N9 N13 C12 0.7(7) . . . . ?
C10 N9 B8 N14 120.2(7) . . . . ?
C10 N9 B8 N19 -127.2(6) . . . . ?
C10 N9 B8 C2 -8.2(9) . . . . ?
C25 O24 C5 C6 3.3(11) . . . . ?
C25 O24 C5 C4 -176.9(8) . . . . ?
C3 C2 B8 N9 111.4(8) . . . . ?
C3 C2 B8 N14 -10.0(11) . . . . ?
C3 C2 B8 N19 -130.7(8) . . . . ?
C3 C2 C7 C6 -2.2(11) . . . . ?
B8 N9 N13 Ni1 -8.8(7) . . . . ?
B8 N9 N13 C12 174.8(6) . . . . ?
B8 N9 C10 C11 -174.0(6) . . . . ?
B8 N14 N18 Ni1 -7.6(7) . . . . ?
B8 N14 N18 C17 173.1(5) . . . . ?
B8 N14 C15 C16 -171.0(8) . . . . ?
B8 N19 N23 Ni1 -11.9(8) . . . . ?
B8 N19 N23 C22 -176.8(6) . . . . ?
B8 N19 C20 C21 176.1(6) . . . . ?
B8 C2 C3 C4 -175.2(8) . . . . ?
B8 C2 C7 C6 173.3(7) . . . . ?
C7 C2 C3 C4 -0.5(12) . . . . ?
C7 C2 B8 N9 -63.1(7) . . . . ?
C7 C2 B8 N14 175.4(6) . . . . ?
C7 C2 B8 N19 54.7(8) . . . . ?
C7 C6 C5 O24 179.6(7) . . . . ?
C7 C6 C5 C4 -0.1(12) . . . . ?
C15 N14 N18 Ni1 178.2(7) . . . . ?
C15 N14 N18 C17 -1.0(9) . . . . ?
C15 N14 B8 N9 -127.0(10) . . . . ?
C15 N14 B8 N19 118.4(10) . . . . ?
C15 N14 B8 C2 -4.7(12) . . . . ?
